data_2238743
loop_
_publ_author_name
'Chang, Kelvin B.'
'Smith, Matthew D.'
'Zeller, Matthias'
'Norquist, Alexander J.'

_publ_section_title
;
 <i>catena</i>-Poly[2,2',2''-nitrilotris(ethanaminium)
 [tri-\m-oxido-tris[dioxidovanadate(V)]] monohydrate]
;
_journal_coeditor_code HP2060
_journal_issue 11
_journal_name_full 'Acta Crystallographica Section E'
_journal_page_first m570
_journal_page_last m571
_journal_paper_doi 10.1107/S1600536813026056
_journal_volume 69
_journal_year 2013
_chemical_formula_iupac '(C6 H21 N4) [V3 O9], H2 O'
_chemical_formula_moiety 'C6 H21 N4 3+, O9 V3 3-, H2 O'
_chemical_formula_sum 'C6 H23 N4 O10 V3'
_chemical_formula_weight 464.09
_chemical_name_systematic
;
<i>catena</i>-Poly[2,2',2''-nitrilotris(ethanaminium)
[tri-\m-oxido-tris[dioxidovanadate(V)]] monohydrate]
;
_space_group_IT_number 14
_symmetry_cell_setting monoclinic
_symmetry_space_group_name_Hall '-P 2ybc'
_symmetry_space_group_name_H-M 'P 1 21/c 1'
_atom_sites_solution_hydrogens geom
_atom_sites_solution_primary direct
_cell_angle_alpha 90
_cell_angle_beta 100.565(2)
_cell_angle_gamma 90
_cell_formula_units_Z 4
_cell_length_a 9.6624(14)
_cell_length_b 10.9179(15)
_cell_length_c 15.768(2)
_cell_measurement_reflns_used 2067
_cell_measurement_temperature 100(2)
_cell_measurement_theta_max 29.5116
_cell_measurement_theta_min 2.6280
_cell_volume 1635.2(4)
_computing_cell_refinement 'SAINT (Bruker, 2009)'
_computing_data_collection 'APEX2 (Bruker, 2009)'
_computing_data_reduction 'SAINT (Bruker, 2009)'
_computing_molecular_graphics 'CAMERON (Watkin <i>et al.</i>, 1996)'
_computing_publication_material 'CRYSTALS (Betteridge <i>et al.</i>, 2003)'
_computing_structure_refinement 'CRYSTALS (Betteridge <i>et al.</i>, 2003)'
_computing_structure_solution 'SHELXS86 (Sheldrick, 2008)'
_diffrn_ambient_temperature 100
_diffrn_measured_fraction_theta_full 0.995
_diffrn_measured_fraction_theta_max 0.980
_diffrn_measurement_device 'Bruker SMART APEX CCD area-detector'
_diffrn_measurement_device_type 'Bruker SMART APEX CCD area-detector'
_diffrn_measurement_method \w
_diffrn_radiation_monochromator graphite
_diffrn_radiation_source 'fine focus sealed tube'
_diffrn_radiation_type 'Mo K\a'
_diffrn_radiation_wavelength 0.71073
_diffrn_reflns_av_R_equivalents 0.061
_diffrn_reflns_limit_h_max 13
_diffrn_reflns_limit_h_min -13
_diffrn_reflns_limit_k_max 15
_diffrn_reflns_limit_k_min -15
_diffrn_reflns_limit_l_max 22
_diffrn_reflns_limit_l_min -20
_diffrn_reflns_number 14279
_diffrn_reflns_theta_full 25.886
_diffrn_reflns_theta_max 30.100
_diffrn_reflns_theta_min 2.144
_diffrn_standards_number 0
_exptl_absorpt_coefficient_mu 1.734
_exptl_absorpt_correction_T_max 0.7461
_exptl_absorpt_correction_T_min 0.6226
_exptl_absorpt_correction_type multi-scan
_exptl_absorpt_process_details '(SADABS; Bruker, 2008)'
_exptl_crystal_colour colorless
_exptl_crystal_density_diffrn 1.885
_exptl_crystal_density_method 'not measured'
_exptl_crystal_description block
_exptl_crystal_F_000 944
_exptl_crystal_size_max 0.260
_exptl_crystal_size_mid 0.200
_exptl_crystal_size_min 0.160
_refine_diff_density_max 1.44
_refine_diff_density_min -0.68
_refine_ls_extinction_method None
_refine_ls_goodness_of_fit_ref 1.0022
_refine_ls_hydrogen_treatment noref
_refine_ls_matrix_type full
_refine_ls_number_parameters 208
_refine_ls_number_reflns 2860
_refine_ls_number_restraints 0
_refine_ls_R_factor_all 0.0877
_refine_ls_R_factor_gt 0.0523
_refine_ls_shift/su_max 0.0003744
_refine_ls_shift/su_mean 0.0000250
_refine_ls_structure_factor_coef Fsqd
_refine_ls_weighting_details
;
 Method= Modified Sheldrick
 w=1/[\s^2^(F^2^) + (0.03P)^2^ + 7.47P]
 ,where P=(max(Fo^2^,0) + 2Fc^2^)/3
;
_refine_ls_weighting_scheme calc
_refine_ls_wR_factor_all 0.1100
_refine_ls_wR_factor_gt 0.0997
_refine_ls_wR_factor_ref 0.0938
_reflns_number_gt 3195
_reflns_number_total 4719
_reflns_threshold_expression I>2.0\s(I)
_cod_data_source_file hp2060.cif
_cod_data_source_block I
_cod_original_sg_symbol_H-M 'P 21/c'
_cod_database_code 2238743

loop_
_symmetry_equiv_pos_as_xyz
x,y,z
-x,-y,-z
-x,y+1/2,-z+1/2
x,-y+1/2,z+1/2

loop_
_atom_site_type_symbol
_atom_site_label
_atom_site_fract_x
_atom_site_fract_y
_atom_site_fract_z
_atom_site_U_iso_or_equiv
_atom_site_adp_type
_atom_site_occupancy
V V1 0.92597(7) 0.75226(7) 0.71937(5) 0.0135 Uani 1.0000
V V2 0.87185(7) 0.80317(7) 0.49412(4) 0.0120 Uani 1.0000
V V3 0.75379(8) 0.58481(7) 0.35925(5) 0.0152 Uani 1.0000
O O1 0.8914(4) 0.6089(3) 0.7288(2) 0.0320 Uani 1.0000
O O2 1.0944(3) 0.7734(3) 0.7595(2) 0.0217 Uani 1.0000
O O3 0.8219(5) 0.8480(4) 0.7734(2) 0.0498 Uani 1.0000
O O4 0.8935(3) 0.8036(3) 0.6095(2) 0.0244 Uani 1.0000
O O5 1.0270(3) 0.7839(3) 0.4659(2) 0.0220 Uani 1.0000
O O6 0.8112(4) 0.9374(3) 0.4625(2) 0.0379 Uani 1.0000
O O7 0.7512(4) 0.6883(4) 0.4472(2) 0.0354 Uani 1.0000
O O8 0.8542(4) 0.4695(4) 0.4011(3) 0.0429 Uani 1.0000
O O9 0.5943(3) 0.5335(3) 0.3264(2) 0.0233 Uani 1.0000
O O10 0.6272(4) 0.9517(3) 0.2942(2) 0.0326 Uani 1.0000
N N1 0.3633(3) 0.7571(3) 0.4750(2) 0.0124 Uani 1.0000
N N2 0.1483(4) 0.5617(3) 0.4189(2) 0.0186 Uani 1.0000
N N3 0.2327(4) 0.8310(4) 0.6220(2) 0.0199 Uani 1.0000
N N4 0.1714(4) 0.9305(3) 0.3650(2) 0.0173 Uani 1.0000
C C1 0.3965(4) 0.6257(4) 0.4704(3) 0.0144 Uani 1.0000
C C2 0.2953(4) 0.5559(4) 0.4031(3) 0.0161 Uani 1.0000
C C3 0.4414(4) 0.8077(4) 0.5560(3) 0.0180 Uani 1.0000
C C4 0.3751(4) 0.7766(4) 0.6334(3) 0.0178 Uani 1.0000
C C5 0.4008(5) 0.8229(4) 0.4007(3) 0.0195 Uani 1.0000
C C6 0.3272(4) 0.9449(4) 0.3853(3) 0.0186 Uani 1.0000
H H1 0.7169 0.9334 0.2807 0.0389 Uiso 1.0000
H H2 0.5660 0.9794 0.2437 0.0389 Uiso 1.0000
H H3 0.4912 0.6178 0.4588 0.0191 Uiso 1.0000
H H4 0.3936 0.5894 0.5259 0.0187 Uiso 1.0000
H H5 0.2977 0.5904 0.3470 0.0191 Uiso 1.0000
H H6 0.3247 0.4713 0.4050 0.0189 Uiso 1.0000
H H7 0.1445 0.5268 0.4736 0.0240 Uiso 1.0000
H H8 0.0880 0.5172 0.3752 0.0240 Uiso 1.0000
H H9 0.1185 0.6447 0.4180 0.0240 Uiso 1.0000
H H10 0.5379 0.7765 0.5656 0.0209 Uiso 1.0000
H H11 0.4435 0.8963 0.5511 0.0211 Uiso 1.0000
H H12 0.4324 0.8092 0.6858 0.0219 Uiso 1.0000
H H13 0.3682 0.6886 0.6390 0.0222 Uiso 1.0000
H H14 0.1764 0.7994 0.5709 0.0245 Uiso 1.0000
H H15 0.1904 0.8116 0.6701 0.0245 Uiso 1.0000
H H16 0.2399 0.9174 0.6173 0.0245 Uiso 1.0000
H H17 0.3702 0.7723 0.3497 0.0240 Uiso 1.0000
H H18 0.5027 0.8342 0.4091 0.0241 Uiso 1.0000
H H19 0.3508 0.9958 0.4366 0.0226 Uiso 1.0000
H H20 0.3573 0.9845 0.3373 0.0229 Uiso 1.0000
H H21 0.1284 1.0088 0.3561 0.0223 Uiso 1.0000
H H22 0.1465 0.8828 0.3140 0.0223 Uiso 1.0000
H H23 0.1400 0.8905 0.4115 0.0223 Uiso 1.0000

loop_
_atom_site_aniso_label
_atom_site_aniso_U_11
_atom_site_aniso_U_22
_atom_site_aniso_U_33
_atom_site_aniso_U_12
_atom_site_aniso_U_13
_atom_site_aniso_U_23
V1 0.0147(3) 0.0181(4) 0.0087(3) 0.0034(3) 0.0046(3) -0.0010(3)
V2 0.0124(3) 0.0158(4) 0.0081(3) 0.0005(3) 0.0028(3) -0.0025(3)
V3 0.0125(3) 0.0188(4) 0.0157(4) -0.0053(3) 0.0062(3) -0.0037(3)
O1 0.032(2) 0.025(2) 0.036(2) -0.0146(15) -0.0010(17) 0.0016(16)
O2 0.0239(17) 0.0250(18) 0.0149(16) -0.0088(13) 0.0000(13) 0.0037(13)
O3 0.058(3) 0.074(3) 0.019(2) 0.042(2) 0.0113(19) -0.001(2)
O4 0.0225(16) 0.039(2) 0.0122(15) 0.0070(15) 0.0038(13) 0.0007(15)
O5 0.0161(15) 0.034(2) 0.0177(16) -0.0063(13) 0.0081(13) -0.0052(14)
O6 0.056(3) 0.031(2) 0.025(2) 0.0182(19) 0.0041(18) 0.0015(16)
O7 0.032(2) 0.049(2) 0.031(2) -0.0281(18) 0.0210(17) -0.0238(18)
O8 0.028(2) 0.032(2) 0.071(3) 0.0053(17) 0.014(2) 0.003(2)
O9 0.0206(16) 0.0303(19) 0.0184(17) -0.0104(14) 0.0023(13) -0.0028(14)
O10 0.0283(19) 0.047(2) 0.0227(19) 0.0063(17) 0.0044(15) 0.0061(17)
N1 0.0124(16) 0.0120(16) 0.0136(17) 0.0000(14) 0.0043(13) 0.0019(14)
N2 0.0161(18) 0.0198(19) 0.0188(19) -0.0023(15) 0.0007(15) -0.0005(16)
N3 0.0159(18) 0.028(2) 0.0158(19) -0.0045(16) 0.0041(15) 0.0007(16)
N4 0.0143(17) 0.0140(18) 0.022(2) 0.0004(14) 0.0004(15) -0.0020(16)
C1 0.0109(19) 0.015(2) 0.018(2) 0.0030(16) 0.0043(16) 0.0040(17)
C2 0.015(2) 0.015(2) 0.019(2) 0.0045(16) 0.0043(17) 0.0012(17)
C3 0.0107(19) 0.019(2) 0.024(2) -0.0026(17) 0.0016(17) 0.0026(19)
C4 0.016(2) 0.017(2) 0.018(2) -0.0043(16) -0.0014(17) -0.0005(17)
C5 0.015(2) 0.024(2) 0.021(2) 0.0039(18) 0.0090(18) 0.0054(19)
C6 0.015(2) 0.014(2) 0.027(2) 0.0009(17) 0.0046(18) 0.0065(19)

loop_
_atom_type_symbol
_atom_type_scat_Cromer_Mann_a1
_atom_type_scat_Cromer_Mann_a2
_atom_type_scat_Cromer_Mann_a3
_atom_type_scat_Cromer_Mann_a4
_atom_type_scat_Cromer_Mann_b1
_atom_type_scat_Cromer_Mann_b2
_atom_type_scat_Cromer_Mann_b3
_atom_type_scat_Cromer_Mann_b4
_atom_type_scat_Cromer_Mann_c
_atom_type_scat_dispersion_real
_atom_type_scat_dispersion_imag
_atom_type_scat_source
C 2.3100 1.0200 1.5886 0.8650 20.8439 10.2075 0.5687 51.6512 0.2156 0.0033 0.0016 'International Tables Vol C 4.2.6.8 and 6.1.1.4'
H 0.4930 0.3229 0.1402 0.0408 10.5109 26.1257 3.1424 57.7998 0.0030 0.0000 0.0000 'International Tables Vol C 4.2.6.8 and 6.1.1.4'
N 12.2126 3.1322 2.0125 1.1663 0.0057 9.8933 28.9975 0.5826 -11.5290 0.0061 0.0033 'International Tables Vol C 4.2.6.8 and 6.1.1.4'
O 3.0485 2.2868 1.5463 0.8670 13.2771 5.7011 0.3239 32.9089 0.2508 0.0106 0.0060 'International Tables Vol C 4.2.6.8 and 6.1.1.4'
V 10.2971 7.3511 2.0703 2.0571 6.8657 0.4385 26.8938 102.4780 1.2199 0.3005 0.5294 'International Tables Vol C 4.2.6.8 and 6.1.1.4'
Te 19.9644 19.0138 6.1449 2.5239 4.8174 0.4209 28.5284 70.8403 4.3520 -0.5308 1.6751 'International Tables Vol C 4.2.6.8 and 6.1.1.4'

loop_
_geom_angle_atom_site_label_1
_geom_angle_atom_site_label_2
_geom_angle_atom_site_label_3
_geom_angle_site_symmetry_1
_geom_angle_site_symmetry_3
_geom_angle
_geom_angle_publ_flag
O1 V1 O2 . . 107.86(17) no
O1 V1 O3 . . 112.5(2) no
O2 V1 O3 . . 109.83(19) no
O1 V1 O4 . . 112.94(18) no
O2 V1 O4 . . 108.21(15) no
O3 V1 O4 . . 105.41(17) no
V3 V2 O4 . . 128.76(12) no
V3 V2 O5 . . 87.55(11) no
O4 V2 O5 . . 109.31(15) no
V3 V2 O6 . . 113.39(14) no
O4 V2 O6 . . 106.12(17) no
O5 V2 O6 . . 109.05(19) no
V3 V2 O7 . . 24.27(11) no
O4 V2 O7 . . 111.67(17) no
O5 V2 O7 . . 110.85(16) no
O6 V2 O7 . . 109.7(2) no
V2 V3 O3 . 4_564 93.50(13) no
V2 V3 O7 . . 24.06(10) no
O3 V3 O7 4_564 . 112.99(19) no
V2 V3 O8 . . 100.80(15) no
O3 V3 O8 4_564 . 110.4(2) no
O7 V3 O8 . . 105.2(2) no
V2 V3 O9 . . 130.93(12) no
O3 V3 O9 4_564 . 111.19(18) no
O7 V3 O9 . . 108.37(16) no
O8 V3 O9 . . 108.46(19) no
V1 O3 V3 . 4_565 159.3(2) no
V2 O4 V1 . . 161.2(2) no
V3 O7 V2 . . 131.66(19) no
H1 O10 H2 . . 109.5 no
C1 N1 C3 . . 109.1(3) no
C1 N1 C5 . . 110.3(3) no
C3 N1 C5 . . 110.2(3) no
C2 N2 H7 . . 109.4 no
C2 N2 H8 . . 109.6 no
H7 N2 H8 . . 109.5 no
C2 N2 H9 . . 109.5 no
H7 N2 H9 . . 109.5 no
H8 N2 H9 . . 109.5 no
C4 N3 H14 . . 109.4 no
C4 N3 H15 . . 109.9 no
H14 N3 H15 . . 109.5 no
C4 N3 H16 . . 109.1 no
H14 N3 H16 . . 109.5 no
H15 N3 H16 . . 109.5 no
C6 N4 H21 . . 109.5 no
C6 N4 H22 . . 109.2 no
H21 N4 H22 . . 109.5 no
C6 N4 H23 . . 109.6 no
H21 N4 H23 . . 109.5 no
H22 N4 H23 . . 109.5 no
N1 C1 C2 . . 114.0(3) no
N1 C1 H3 . . 108.5 no
C2 C1 H3 . . 109.6 no
N1 C1 H4 . . 108.2 no
C2 C1 H4 . . 107.9 no
H3 C1 H4 . . 108.6 no
C1 C2 N2 . . 112.1(3) no
C1 C2 H5 . . 109.0 no
N2 C2 H5 . . 108.7 no
C1 C2 H6 . . 108.2 no
N2 C2 H6 . . 108.7 no
H5 C2 H6 . . 110.2 no
N1 C3 C4 . . 112.9(3) no
N1 C3 H10 . . 109.0 no
C4 C3 H10 . . 109.2 no
N1 C3 H11 . . 108.7 no
C4 C3 H11 . . 107.8 no
H10 C3 H11 . . 109.1 no
C3 C4 N3 . . 109.4(4) no
C3 C4 H12 . . 110.0 no
N3 C4 H12 . . 109.1 no
C3 C4 H13 . . 110.0 no
N3 C4 H13 . . 109.4 no
H12 C4 H13 . . 108.8 no
N1 C5 C6 . . 112.4(3) no
N1 C5 H17 . . 107.3 no
C6 C5 H17 . . 107.7 no
N1 C5 H18 . . 110.0 no
C6 C5 H18 . . 110.1 no
H17 C5 H18 . . 109.2 no
C5 C6 N4 . . 111.7(3) no
C5 C6 H19 . . 109.8 no
N4 C6 H19 . . 108.2 no
C5 C6 H20 . . 108.8 no
N4 C6 H20 . . 108.5 no
H19 C6 H20 . . 109.8 no

loop_
_geom_bond_atom_site_label_1
_geom_bond_atom_site_label_2
_geom_bond_site_symmetry_2
_geom_bond_distance
_geom_bond_publ_flag
V1 O1 . 1.613(3) yes
V1 O2 . 1.651(3) yes
V1 O3 . 1.773(4) yes
V1 O4 . 1.793(3) yes
V2 V3 . 3.2585(11) yes
V2 O4 . 1.793(3) yes
V2 O5 . 1.654(3) yes
V2 O6 . 1.623(4) yes
V2 O7 . 1.778(3) yes
V3 O3 4_564 1.769(4) yes
V3 O7 . 1.793(3) yes
V3 O8 . 1.651(4) yes
V3 O9 . 1.632(3) yes
O10 H1 . 0.950 no
O10 H2 . 0.950 no
N1 C1 . 1.475(5) no
N1 C3 . 1.468(5) no
N1 C5 . 1.475(5) no
N2 C2 . 1.488(5) no
N2 H7 . 0.950 no
N2 H8 . 0.950 no
N2 H9 . 0.950 no
N3 C4 . 1.479(6) no
N3 H14 . 0.950 no
N3 H15 . 0.950 no
N3 H16 . 0.950 no
N4 C6 . 1.489(5) no
N4 H21 . 0.950 no
N4 H22 . 0.950 no
N4 H23 . 0.950 no
C1 C2 . 1.510(6) no
C1 H3 . 0.969 no
C1 H4 . 0.966 no
C2 H5 . 0.967 no
C2 H6 . 0.966 no
C3 C4 . 1.517(6) no
C3 H10 . 0.978 no
C3 H11 . 0.970 no
C4 H12 . 0.975 no
C4 H13 . 0.968 no
C5 C6 . 1.508(6) no
C5 H17 . 0.976 no
C5 H18 . 0.977 no
C6 H19 . 0.974 no
C6 H20 . 0.962 no

loop_
_geom_hbond_atom_site_label_D
_geom_hbond_atom_site_label_H
_geom_hbond_atom_site_label_A
_geom_hbond_site_symmetry_A
_geom_hbond_distance_DH
_geom_hbond_distance_HA
_geom_hbond_distance_DA
_geom_hbond_angle_DHA
_geom_hbond_publ_flag
O10 H1 O1 4_564 0.950 2.058 2.997(6) 169.49(14) yes
O10 H2 O9 3_655 0.950 1.828 2.739(6) 159.72(15) yes
N2 H7 O8 2_666 0.950 1.974 2.864(6) 155.08(16) yes
N2 H8 O1 2_666 0.950 2.177 2.951(6) 137.77(13) yes
N2 H9 O5 1_455 0.950 1.976 2.850(6) 152.05(14) yes
C4 H13 O9 2_666 0.968 2.497 3.447(6) 166.90(12) yes
N3 H14 O5 1_455 0.950 1.995 2.912(6) 161.64(15) yes
N3 H15 O2 1_455 0.950 1.871 2.819(6) 175.82(15) yes
N3 H16 O6 2_676 0.950 2.027 2.853(6) 144.28(15) yes
N3 H16 O10 2_676 0.950 2.233 2.925(6) 128.97(13) yes
C6 H19 O6 2_676 0.974 2.535 3.222(6) 127.44(14) yes
N4 H21 O4 2_676 0.950 2.138 3.013(6) 152.40(13) yes
N4 H22 O2 4_464 0.950 1.935 2.796(6) 149.71(14) yes
N4 H23 O5 1_455 0.950 1.904 2.803(6) 156.83(14) yes
